data_2005940
loop_
_publ_author_name
'N\"ather, C.'
'Bock, H.'

_publ_section_title
;
 Tetrakis(<i>p</i>-dimethylaminophenyl)ethylene Hemibenzene Solvate
;
_journal_issue 2
_journal_name_full 'Acta Crystallographica Section C'
_journal_page_first 231
_journal_page_last 234
_journal_paper_doi 10.1107/S0108270196012504
_journal_volume 53
_journal_year 1997
_chemical_formula_iupac 'C34 H40 N4 , 0.5C6 H6'
_chemical_formula_sum 'C37 H43 N4'
_chemical_formula_weight 543.75
_chemical_name_systematic
;
 ?
;
_space_group_IT_number 14
_symmetry_cell_setting monoclinic
_symmetry_space_group_name_Hall '-P 2yn'
_symmetry_space_group_name_H-M 'P 1 21/n 1'
_audit_creation_method SHELXL
_cell_angle_alpha 90.00
_cell_angle_beta 91.068(7)
_cell_angle_gamma 90.00
_cell_formula_units_Z 4
_cell_length_a 13.8538(11)
_cell_length_b 12.0498(8)
_cell_length_c 19.0800(12)
_cell_measurement_reflns_used 88
_cell_measurement_temperature 200(2)
_cell_measurement_theta_max 18
_cell_measurement_theta_min 12.5
_cell_volume 3184.6(4)
_computing_cell_refinement DIF4
_computing_data_collection 'DIF4 (Stoe & Cie, 1991a)'
_computing_data_reduction 'REDU4 (Stoe & Cie, 1991b)'
_computing_molecular_graphics 'SHELXL93 XP'
_computing_publication_material 'SHELXL93 CIFTAB'
_computing_structure_refinement 'SHELXL93 (Sheldrick, 1993)'
_computing_structure_solution 'SHELXS86 (Sheldrick, 1990)'
_diffrn_ambient_temperature 200(2)
_diffrn_measurement_device 'STOE AED-II'
_diffrn_measurement_method '\w/\q scans'
_diffrn_radiation_monochromator graphite
_diffrn_radiation_source 'fine-focus sealed tube'
_diffrn_radiation_type MoK\a
_diffrn_radiation_wavelength 0.71073
_diffrn_reflns_av_R_equivalents 0.0356
_diffrn_reflns_av_sigmaI/netI 0.0248
_diffrn_reflns_limit_h_max 16
_diffrn_reflns_limit_h_min -16
_diffrn_reflns_limit_k_max 14
_diffrn_reflns_limit_k_min 0
_diffrn_reflns_limit_l_max 22
_diffrn_reflns_limit_l_min 0
_diffrn_reflns_number 6284
_diffrn_reflns_theta_max 25.02
_diffrn_reflns_theta_min 1.80
_diffrn_standards_decay_% 0
_diffrn_standards_interval_time 60
_diffrn_standards_number 4
_exptl_absorpt_coefficient_mu 0.067
_exptl_absorpt_correction_type none
_exptl_crystal_colour 'light green'
_exptl_crystal_density_diffrn 1.134
_exptl_crystal_description prisms
_exptl_crystal_F_000 1172
_exptl_crystal_size_max 0.6
_exptl_crystal_size_mid 0.5
_exptl_crystal_size_min 0.5
_refine_diff_density_max 0.336
_refine_diff_density_min -0.132
_refine_ls_extinction_coef 0.0095(7)
_refine_ls_extinction_method SHELXL
_refine_ls_goodness_of_fit_all 1.044
_refine_ls_goodness_of_fit_obs 1.115
_refine_ls_matrix_type full
_refine_ls_number_parameters 379
_refine_ls_number_reflns 5613
_refine_ls_number_restraints 0
_refine_ls_restrained_S_all 1.044
_refine_ls_restrained_S_obs 1.115
_refine_ls_R_factor_all 0.0642
_refine_ls_R_factor_obs 0.0427
_refine_ls_shift/esd_max 0.000
_refine_ls_shift/esd_mean 0.000
_refine_ls_structure_factor_coef Fsqd
_refine_ls_weighting_details 'w = 1/[\s^2^(Fo^2^)+(0.0531P)^2^+0.8189P] where P=(Fo^2^+2Fc^2^)/3'
_refine_ls_weighting_scheme calc
_refine_ls_wR_factor_all 0.1200
_refine_ls_wR_factor_obs 0.1098
_reflns_number_observed 4210
_reflns_number_total 5613
_reflns_observed_criterion >2sigma(I)
_cod_data_source_file ka1216.cif
_cod_data_source_block bock100
_cod_depositor_comments
;
The following automatic conversions were performed:

'_refine_ls_weighting_scheme' value 'calc w =
1/[\s^2^(Fo^2^)+(0.0531P)^2^+0.8189P] where P=(Fo^2^+2Fc^2^)/3' was
changed to 'calc'. New tag '_refine_ls_weighting_details' was
created. The value of the new tag was set to 'w =
1/[\s^2^(Fo^2^)+(0.0531P)^2^+0.8189P] where P=(Fo^2^+2Fc^2^)/3'.

Automatic conversion script
Id: cif_fix_values 3143 2015-03-26 13:38:13Z robertas 
;
_cod_original_sg_symbol_H-M 'P 21/c'
_cod_database_code 2005940

loop_
_symmetry_equiv_pos_as_xyz
'x, y, z'
'-x+1/2, y+1/2, -z+1/2'
'-x, -y, -z'
'x-1/2, -y-1/2, z-1/2'

loop_
_atom_site_aniso_label
_atom_site_aniso_U_11
_atom_site_aniso_U_12
_atom_site_aniso_U_13
_atom_site_aniso_U_22
_atom_site_aniso_U_23
_atom_site_aniso_U_33
C1 0.0343(8) -0.0005(7) 0.0027(6) 0.0395(9) 0.0051(7) 0.0378(8)
C2 0.0361(8) 0.0014(6) 0.0035(7) 0.0368(8) 0.0052(7) 0.0397(9)
N1 0.0549(10) -0.0306(9) 0.0092(8) 0.0934(13) 0.0150(9) 0.0574(10)
C10 0.0342(8) -0.0002(6) 0.0053(6) 0.0348(8) 0.0013(7) 0.0393(8)
C11 0.0353(8) -0.0068(7) 0.0011(7) 0.0557(10) -0.0006(8) 0.0402(9)
C12 0.0449(9) -0.0064(8) 0.0039(7) 0.0593(11) 0.0039(8) 0.0346(8)
C13 0.0391(9) -0.0055(7) 0.0093(7) 0.0467(10) 0.0010(8) 0.0462(9)
C14 0.0366(8) -0.0095(7) -0.0002(7) 0.0498(10) -0.0005(8) 0.0501(10)
C15 0.0418(9) -0.0028(7) -0.0002(7) 0.0447(9) 0.0008(7) 0.0361(8)
C16 0.085(2) -0.0352(15) 0.0156(12) 0.117(2) 0.0263(14) 0.0631(14)
C17 0.0503(11) -0.0262(11) 0.0184(10) 0.090(2) -0.0001(12) 0.0789(14)
N2 0.0676(11) -0.0216(9) 0.0003(10) 0.0577(10) -0.0231(10) 0.0904(13)
C20 0.0363(8) -0.0049(7) 0.0045(6) 0.0427(9) 0.0031(7) 0.0334(8)
C21 0.0357(8) -0.0025(7) 0.0015(7) 0.0532(10) 0.0038(8) 0.0398(9)
C22 0.0401(9) -0.0138(8) -0.0041(7) 0.0591(11) 0.0036(8) 0.0439(9)
C23 0.0537(10) -0.0137(8) -0.0007(7) 0.0475(10) -0.0006(7) 0.0384(9)
C24 0.0467(9) -0.0059(7) 0.0089(7) 0.0441(10) -0.0018(7) 0.0417(9)
C25 0.0361(8) -0.0081(7) 0.0077(7) 0.0436(9) 0.0009(7) 0.0414(9)
C26 0.086(2) -0.0426(13) -0.0032(12) 0.077(2) -0.0128(12) 0.0748(14)
C27 0.097(2) -0.0141(11) 0.0025(11) 0.0520(12) -0.0122(10) 0.0612(12)
N3 0.1017(13) 0.0048(8) -0.0006(8) 0.0352(8) -0.0002(6) 0.0407(8)
C30 0.0390(8) 0.0049(6) 0.0081(6) 0.0363(8) 0.0049(7) 0.0366(8)
C31 0.0437(9) 0.0055(7) 0.0033(6) 0.0419(9) 0.0037(7) 0.0318(8)
C32 0.0531(10) 0.0091(7) 0.0046(7) 0.0371(9) 0.0091(7) 0.0356(8)
C33 0.0507(9) 0.0094(7) 0.0072(7) 0.0367(9) 0.0021(7) 0.0374(8)
C34 0.0637(11) 0.0073(8) 0.0025(7) 0.0433(10) 0.0033(7) 0.0320(8)
C35 0.0619(11) 0.0070(8) 0.0052(7) 0.0398(9) 0.0111(7) 0.0358(9)
C36 0.0794(13) 0.0088(9) 0.0072(9) 0.0335(9) 0.0030(8) 0.0512(10)
C37 0.117(2) 0.0017(11) -0.0109(11) 0.0453(11) -0.0061(9) 0.0523(12)
N4 0.0554(9) -0.0074(7) 0.0208(7) 0.0563(9) 0.0095(7) 0.0543(9)
C40 0.0394(8) 0.0024(7) 0.0071(6) 0.0377(9) 0.0035(7) 0.0374(8)
C41 0.0529(10) 0.0169(8) 0.0187(9) 0.0489(10) 0.0163(9) 0.0611(11)
C42 0.0494(10) 0.0141(9) 0.0266(9) 0.0598(12) 0.0123(10) 0.0642(12)
C43 0.0441(9) -0.0071(7) 0.0094(7) 0.0432(9) 0.0007(7) 0.0399(9)
C44 0.0400(8) -0.0033(6) 0.0027(7) 0.0318(8) 0.0021(7) 0.0420(9)
C45 0.0332(8) -0.0011(6) 0.0050(6) 0.0341(8) -0.0019(7) 0.0396(8)
C46 0.0776(15) -0.0127(12) 0.0459(12) 0.0754(15) -0.0041(12) 0.0758(14)
C47 0.0735(14) -0.0201(12) 0.0065(10) 0.0795(15) 0.0309(11) 0.0637(13)
C51 0.082(2) 0.027(2) -0.024(4) 0.082(3) -0.046(4) 0.285(8)
C52 0.109(3) 0.080(4) -0.021(4) 0.176(5) -0.049(7) 0.262(6)
C53 0.087(3) 0.046(3) 0.015(5) 0.145(6) 0.005(7) 0.326(10)

loop_
_atom_site_label
_atom_site_occupancy
_atom_site_fract_x
_atom_site_fract_y
_atom_site_fract_z
_atom_site_U_iso_or_equiv
_atom_site_thermal_displace_type
_atom_site_calc_flag
_atom_site_refinement_flags
_atom_site_type_symbol
C1 1 0.21286(11) 0.44791(13) 0.49245(8) 0.0372(4) Uani d . C
C2 1 0.17447(11) 0.49174(13) 0.55147(8) 0.0375(4) Uani d . C
N1 1 0.48106(12) 0.6897(2) 0.32555(9) 0.0685(5) Uani d . N
C10 1 0.28324(11) 0.51049(12) 0.44897(8) 0.0360(3) Uani d . C
C11 1 0.26925(11) 0.52328(15) 0.37710(8) 0.0438(4) Uani d . C
H11 1 0.21398(11) 0.49072(15) 0.35523(8) 0.053 Uiso calc R H
C12 1 0.33305(12) 0.58176(15) 0.33649(8) 0.0462(4) Uani d . C
H12 1 0.31973(12) 0.59051(15) 0.28778(8) 0.055 Uiso calc R H
C13 1 0.41680(11) 0.62827(14) 0.36571(9) 0.0439(4) Uani d . C
C14 1 0.43348(12) 0.61125(14) 0.43731(9) 0.0455(4) Uani d . C
H14 1 0.49114(12) 0.63883(14) 0.45867(9) 0.055 Uiso calc R H
C15 1 0.36764(11) 0.55501(13) 0.47767(8) 0.0409(4) Uani d . C
H15 1 0.38047(11) 0.54655(13) 0.52647(8) 0.049 Uiso calc R H
C16 1 0.4599(2) 0.7110(2) 0.25389(11) 0.0884(8) Uani d . C
H16A 1 0.4615(14) 0.6412(3) 0.2276(2) 0.133 Uiso calc R H
H16B 1 0.5080(8) 0.7623(13) 0.2353(3) 0.133 Uiso calc R H
H16C 1 0.3955(6) 0.7442(15) 0.24922(15) 0.133 Uiso calc R H
C17 1 0.58030(14) 0.6984(2) 0.34856(12) 0.0728(6) Uani d . C
H17A 1 0.6179(3) 0.7346(12) 0.3121(4) 0.109 Uiso calc R H
H17B 1 0.6063(4) 0.6240(2) 0.3576(8) 0.109 Uiso calc R H
H17C 1 0.5842(2) 0.7425(11) 0.3917(5) 0.109 Uiso calc R H
N2 1 0.12902(13) 0.01032(14) 0.39305(10) 0.0719(5) Uani d . N
C20 1 0.18967(11) 0.33456(13) 0.46638(8) 0.0374(4) Uani d . C
C21 1 0.09523(11) 0.29359(15) 0.46190(8) 0.0429(4) Uani d . C
H21 1 0.04355(11) 0.33941(15) 0.47651(8) 0.051 Uiso calc R H
C22 1 0.07509(12) 0.1887(2) 0.43690(9) 0.0478(4) Uani d . C
H22 1 0.00994(12) 0.1642(2) 0.43427(9) 0.057 Uiso calc R H
C23 1 0.14859(13) 0.11733(15) 0.41527(8) 0.0465(4) Uani d . C
C24 1 0.24326(12) 0.15810(14) 0.41901(8) 0.0441(4) Uani d . C
H24 1 0.29506(12) 0.11236(14) 0.40451(8) 0.053 Uiso calc R H
C25 1 0.26232(11) 0.26386(13) 0.44349(8) 0.0403(4) Uani d . C
H25 1 0.32721(11) 0.28937(13) 0.44478(8) 0.048 Uiso calc R H
C26 1 0.0323(2) -0.0331(2) 0.39501(12) 0.0795(7) Uani d . C
H26A 1 0.0328(2) -0.1118(4) 0.3821(9) 0.119 Uiso calc R H
H26B 1 -0.0091(3) 0.0080(10) 0.3618(7) 0.119 Uiso calc R H
H26C 1 0.0073(5) -0.0250(13) 0.4424(3) 0.119 Uiso calc R H
C27 1 0.2028(2) -0.0560(2) 0.36149(11) 0.0702(6) Uani d . C
H27A 1 0.1756(3) -0.1278(5) 0.3473(7) 0.105 Uiso calc R H
H27B 1 0.2557(5) -0.0679(11) 0.3955(3) 0.105 Uiso calc R H
H27C 1 0.2274(8) -0.0175(6) 0.3203(5) 0.105 Uiso calc R H
N3 1 0.23686(13) 0.94534(12) 0.62821(7) 0.0592(4) Uani d . N
C30 1 0.18646(11) 0.61044(13) 0.57094(8) 0.0372(4) Uani d . C
C31 1 0.17482(11) 0.69696(13) 0.52278(8) 0.0391(4) Uani d . C
H31 1 0.15582(11) 0.67997(13) 0.47590(8) 0.047 Uiso calc R H
C32 1 0.19007(12) 0.80637(13) 0.54128(8) 0.0419(4) Uani d . C
H32 1 0.18127(12) 0.86277(13) 0.50696(8) 0.050 Uiso calc R H
C33 1 0.21832(12) 0.83594(13) 0.60972(8) 0.0415(4) Uani d . C
C34 1 0.22643(13) 0.74998(14) 0.65876(8) 0.0463(4) Uani d . C
H34 1 0.24346(13) 0.76663(14) 0.70607(8) 0.056 Uiso calc R H
C35 1 0.20998(13) 0.64146(14) 0.63922(8) 0.0458(4) Uani d . C
H35 1 0.21496(13) 0.58530(14) 0.67405(8) 0.055 Uiso calc R H
C36 1 0.2388(2) 1.03023(14) 0.57506(9) 0.0546(5) Uani d . C
H36A 1 0.2635(9) 1.0994(3) 0.5956(2) 0.082 Uiso calc R H
H36B 1 0.1733(2) 1.0423(8) 0.5563(5) 0.082 Uiso calc R H
H36C 1 0.2809(8) 1.0067(5) 0.5371(3) 0.082 Uiso calc R H
C37 1 0.2713(2) 0.9721(2) 0.69708(10) 0.0716(6) Uani d . C
H37A 1 0.2809(11) 1.0525(2) 0.7008(3) 0.107 Uiso calc R H
H37B 1 0.3327(6) 0.9341(11) 0.7063(3) 0.107 Uiso calc R H
H37C 1 0.2239(5) 0.9482(12) 0.73145(12) 0.107 Uiso calc R H
N4 1 -0.02759(11) 0.22403(13) 0.74959(8) 0.0551(4) Uani d . N
C40 1 0.12152(11) 0.42219(13) 0.60323(8) 0.0381(4) Uani d . C
C41 1 0.03566(13) 0.4574(2) 0.63282(10) 0.0541(5) Uani d . C
H41 1 0.00946(13) 0.5272(2) 0.61932(10) 0.065 Uiso calc R H
C42 1 -0.01247(13) 0.3940(2) 0.68111(10) 0.0575(5) Uani d . C
H42 1 -0.07117(13) 0.4209(2) 0.69964(10) 0.069 Uiso calc R H
C43 1 0.02285(12) 0.29123(14) 0.70345(8) 0.0423(4) Uani d . C
C44 1 0.11051(11) 0.25722(13) 0.67548(8) 0.0379(4) Uani d . C
H44 1 0.13832(11) 0.18891(13) 0.69037(8) 0.046 Uiso calc R H
C45 1 0.15743(11) 0.32090(12) 0.62666(8) 0.0356(3) Uani d . C
H45 1 0.21648(11) 0.29453(12) 0.60840(8) 0.043 Uiso calc R H
C46 1 -0.1166(2) 0.2650(2) 0.77828(12) 0.0757(7) Uani d . C
H46A 1 -0.1030(2) 0.3299(9) 0.8078(7) 0.114 Uiso calc R H
H46B 1 -0.1463(6) 0.2068(5) 0.8065(7) 0.114 Uiso calc R H
H46C 1 -0.1610(5) 0.2862(13) 0.73994(12) 0.114 Uiso calc R H
C47 1 0.0229(2) 0.1408(2) 0.79007(11) 0.0722(6) Uani d . C
H47A 1 -0.0231(2) 0.1003(9) 0.8190(6) 0.108 Uiso calc R H
H47B 1 0.0716(8) 0.1765(2) 0.8204(6) 0.108 Uiso calc R H
H47C 1 0.0547(10) 0.0888(8) 0.75838(11) 0.108 Uiso calc R H
C51 1 0.4627(3) -0.0841(5) 0.4650(6) 0.150(2) Uani d . C
H51 1 0.4361(3) -0.1446(5) 0.4391(6) 0.180 Uiso calc R H
C52 1 0.4935(5) 0.0037(10) 0.4275(3) 0.183(2) Uani d . C
H52 1 0.4881(5) 0.0046(10) 0.3778(3) 0.219 Uiso calc R H
C53 1 0.5342(4) 0.0948(6) 0.4651(7) 0.186(3) Uani d . C
H53 1 0.5578(4) 0.1590(6) 0.4421(7) 0.223 Uiso calc R H

loop_
_atom_type_symbol
_atom_type_description
_atom_type_scat_dispersion_real
_atom_type_scat_dispersion_imag
_atom_type_scat_source
C C 0.0033 0.0016 'International Tables Vol C Tables 4.2.6.8 and 6.1.1.4'
H H 0.0000 0.0000 'International Tables Vol C Tables 4.2.6.8 and 6.1.1.4'
N N 0.0061 0.0033 'International Tables Vol C Tables 4.2.6.8 and 6.1.1.4'

loop_
_geom_angle_atom_site_label_1
_geom_angle_atom_site_label_2
_geom_angle_atom_site_label_3
_geom_angle_site_symmetry_1
_geom_angle
_geom_angle_publ_flag
C2 C1 C20 . 123.24(13) y
C2 C1 C10 . 122.14(14) y
C20 C1 C10 . 114.62(13) y
C1 C2 C30 . 122.46(13) y
C1 C2 C40 . 122.15(14) y
C30 C2 C40 . 115.31(13) y
C13 N1 C16 . 120.2(2) y
C13 N1 C17 . 119.1(2) y
C16 N1 C17 . 117.4(2) y
C15 C10 C11 . 116.54(14) y
C15 C10 C1 . 121.90(14) y
C11 C10 C1 . 121.52(14) y
C12 C11 C10 . 122.12(15) y
C11 C12 C13 . 121.2(2) y
C12 C13 C14 . 116.94(14) y
C12 C13 N1 . 121.8(2) y
C14 C13 N1 . 121.2(2) y
C15 C14 C13 . 121.22(15) y
C14 C15 C10 . 121.92(15) y
C23 N2 C27 . 120.6(2) y
C23 N2 C26 . 120.5(2) y
C27 N2 C26 . 118.6(2) y
C25 C20 C21 . 116.40(15) y
C25 C20 C1 . 120.88(13) y
C21 C20 C1 . 122.71(14) y
C22 C21 C20 . 121.9(2) y
C21 C22 C23 . 121.43(15) y
N2 C23 C22 . 121.5(2) y
N2 C23 C24 . 121.4(2) y
C22 C23 C24 . 117.0(2) y
C25 C24 C23 . 120.9(2) y
C24 C25 C20 . 122.34(15) y
C33 N3 C37 . 120.42(15) y
C33 N3 C36 . 120.08(14) y
C37 N3 C36 . 118.5(2) y
C35 C30 C31 . 116.01(15) y
C35 C30 C2 . 121.12(14) y
C31 C30 C2 . 122.86(14) y
C32 C31 C30 . 121.97(15) y
C31 C32 C33 . 121.31(14) y
N3 C33 C34 . 121.42(15) y
N3 C33 C32 . 121.69(14) y
C34 C33 C32 . 116.89(15) y
C35 C34 C33 . 120.7(2) y
C34 C35 C30 . 122.98(15) y
C43 N4 C47 . 120.0(2) y
C43 N4 C46 . 118.8(2) y
C47 N4 C46 . 116.4(2) y
C45 C40 C41 . 116.16(14) y
C45 C40 C2 . 121.82(13) y
C41 C40 C2 . 121.96(14) y
C42 C41 C40 . 122.0(2) y
C41 C42 C43 . 121.7(2) y
N4 C43 C42 . 122.11(15) y
N4 C43 C44 . 121.4(2) y
C42 C43 C44 . 116.49(14) y
C45 C44 C43 . 121.25(15) y
C44 C45 C40 . 122.41(14) y
C53 C51 C52 3_656 126.6(6) n
C51 C52 C53 . 117.7(6) n
C51 C53 C52 3_656 115.7(7) n

loop_
_geom_bond_atom_site_label_1
_geom_bond_atom_site_label_2
_geom_bond_site_symmetry_2
_geom_bond_distance
_geom_bond_publ_flag
C1 C2 . 1.361(2) y
C1 C20 . 1.487(2) y
C1 C10 . 1.496(2) y
C2 C30 . 1.486(2) y
C2 C40 . 1.498(2) y
N1 C13 . 1.397(2) y
N1 C16 . 1.416(3) y
N1 C17 . 1.439(3) y
C10 C15 . 1.390(2) y
C10 C11 . 1.390(2) y
C11 C12 . 1.380(2) y
C12 C13 . 1.395(2) y
C13 C14 . 1.396(2) y
C14 C15 . 1.382(2) y
N2 C23 . 1.383(2) y
N2 C27 . 1.438(3) y
N2 C26 . 1.440(3) y
C20 C25 . 1.395(2) y
C20 C21 . 1.400(2) y
C21 C22 . 1.378(2) y
C22 C23 . 1.401(3) y
C23 C24 . 1.401(2) y
C24 C25 . 1.381(2) y
N3 C33 . 1.387(2) y
N3 C37 . 1.426(2) y
N3 C36 . 1.441(2) y
C30 C35 . 1.388(2) y
C30 C31 . 1.397(2) y
C31 C32 . 1.380(2) y
C32 C33 . 1.402(2) y
C33 C34 . 1.399(2) y
C34 C35 . 1.378(2) y
N4 C43 . 1.393(2) y
N4 C47 . 1.440(3) y
N4 C46 . 1.446(2) y
C40 C45 . 1.389(2) y
C40 C41 . 1.392(2) y
C41 C42 . 1.379(2) y
C42 C43 . 1.395(2) y
C43 C44 . 1.397(2) y
C44 C45 . 1.379(2) y
C51 C53 3_656 1.341(7) n
C51 C52 . 1.351(8) n
C52 C53 . 1.421(7) n
C53 C51 3_656 1.341(7) n

loop_
_geom_torsion_atom_site_label_1
_geom_torsion_atom_site_label_2
_geom_torsion_atom_site_label_3
_geom_torsion_atom_site_label_4
_geom_torsion_site_symmetry_1
_geom_torsion_site_symmetry_4
_geom_torsion
_geom_torsion_publ_flag
C20 C1 C2 C30 . . -170.49(14) n
C10 C1 C2 C30 . . 10.3(2) n
C20 C1 C2 C40 . . 12.8(2) n
C10 C1 C2 C40 . . -166.48(14) n
C2 C1 C10 C15 . . 54.4(2) n
C20 C1 C10 C15 . . -124.9(2) n
C2 C1 C10 C11 . . -128.1(2) n
C20 C1 C10 C11 . . 52.6(2) n
C15 C10 C11 C12 . . -3.1(2) n
C1 C10 C11 C12 . . 179.3(2) n
C10 C11 C12 C13 . . 2.0(3) n
C11 C12 C13 C14 . . 1.0(3) n
C11 C12 C13 N1 . . -178.6(2) n
C16 N1 C13 C12 . . 3.1(3) n
C17 N1 C13 C12 . . -155.8(2) n
C16 N1 C13 C14 . . -176.5(2) n
C17 N1 C13 C14 . . 24.6(3) n
C12 C13 C14 C15 . . -2.8(3) n
N1 C13 C14 C15 . . 176.9(2) n
C13 C14 C15 C10 . . 1.6(3) n
C11 C10 C15 C14 . . 1.3(2) n
C1 C10 C15 C14 . . 178.90(15) n
C2 C1 C20 C25 . . -135.3(2) n
C10 C1 C20 C25 . . 44.0(2) n
C2 C1 C20 C21 . . 46.1(2) n
C10 C1 C20 C21 . . -134.6(2) n
C25 C20 C21 C22 . . 0.6(2) n
C1 C20 C21 C22 . . 179.31(14) n
C20 C21 C22 C23 . . 0.6(2) n
C27 N2 C23 C22 . . 170.8(2) n
C26 N2 C23 C22 . . -3.3(3) n
C27 N2 C23 C24 . . -11.0(3) n
C26 N2 C23 C24 . . 174.9(2) n
C21 C22 C23 N2 . . 177.1(2) n
C21 C22 C23 C24 . . -1.1(2) n
N2 C23 C24 C25 . . -177.8(2) n
C22 C23 C24 C25 . . 0.4(2) n
C23 C24 C25 C20 . . 0.8(2) n
C21 C20 C25 C24 . . -1.3(2) n
C1 C20 C25 C24 . . 179.96(15) n
C1 C2 C30 C35 . . -135.5(2) n
C40 C2 C30 C35 . . 41.5(2) n
C1 C2 C30 C31 . . 44.7(2) n
C40 C2 C30 C31 . . -138.35(15) n
C35 C30 C31 C32 . . 2.8(2) n
C2 C30 C31 C32 . . -177.34(14) n
C30 C31 C32 C33 . . 0.1(2) n
C37 N3 C33 C34 . . 4.3(3) n
C36 N3 C33 C34 . . 172.9(2) n
C37 N3 C33 C32 . . -176.1(2) n
C36 N3 C33 C32 . . -7.5(3) n
C31 C32 C33 N3 . . 177.9(2) n
C31 C32 C33 C34 . . -2.5(2) n
N3 C33 C34 C35 . . -178.5(2) n
C32 C33 C34 C35 . . 1.9(2) n
C33 C34 C35 C30 . . 1.1(3) n
C31 C30 C35 C34 . . -3.5(2) n
C2 C30 C35 C34 . . 176.7(2) n
C1 C2 C40 C45 . . 46.1(2) n
C30 C2 C40 C45 . . -130.8(2) n
C1 C2 C40 C41 . . -136.6(2) n
C30 C2 C40 C41 . . 46.4(2) n
C45 C40 C41 C42 . . -1.8(3) n
C2 C40 C41 C42 . . -179.2(2) n
C40 C41 C42 C43 . . 0.6(3) n
C47 N4 C43 C42 . . -158.2(2) n
C46 N4 C43 C42 . . -3.6(3) n
C47 N4 C43 C44 . . 23.8(3) n
C46 N4 C43 C44 . . 178.3(2) n
C41 C42 C43 N4 . . -176.8(2) n
C41 C42 C43 C44 . . 1.4(3) n
N4 C43 C44 C45 . . 176.1(2) n
C42 C43 C44 C45 . . -2.0(2) n
C43 C44 C45 C40 . . 0.8(2) n
C41 C40 C45 C44 . . 1.1(2) n
C2 C40 C45 C44 . . 178.51(15) n
C53 C51 C52 C53 3_656 . 0.5(8) n
C51 C52 C53 C51 . 3_656 -0.5(7) n
